data_4121510
loop_
_publ_author_name
'Stadler, Adrian-Mihail'
'Lehn, Jean-Marie P'

_publ_section_title
;
 Coupled Nanomechanical Motions: Metal-Ion-Effected, pH-Modulated,
 Simultaneous Extension/Contraction Motions of Double-Domain
 Helical/Linear Molecular Strands.
;
_journal_issue 9
_journal_name_full 'Journal of the American Chemical Society'
_journal_page_first 3400
_journal_page_last 3409
_journal_paper_doi 10.1021/ja408752m
_journal_volume 136
_journal_year 2014
_chemical_formula_moiety 'C49 H48 F18 N22 O19 Pb3 S6, 3(C2 H3 N)'
_chemical_formula_sum 'C55 H57 F18 N25 O19 Pb3 S6'
_chemical_formula_weight 2528.18
_chemical_name_systematic
;
 ?
;
_space_group_crystal_system monoclinic
_space_group_IT_number 14
_space_group_name_Hall '-P 2ybc'
_space_group_name_H-M_alt 'P 1 21/c 1'
_symmetry_space_group_name_Hall '-P 2ybc'
_symmetry_space_group_name_H-M 'P 1 21/c 1'
_atom_sites_solution_hydrogens geom
_atom_sites_solution_primary direct
_atom_sites_solution_secondary difmap
_audit_creation_method SHELXL-2013
_cell_angle_alpha 90
_cell_angle_beta 106.5390(10)
_cell_angle_gamma 90
_cell_formula_units_Z 4
_cell_length_a 17.9002(2)
_cell_length_b 17.2758(2)
_cell_length_c 28.6959(4)
_cell_measurement_reflns_used 20316
_cell_measurement_temperature 173(2)
_cell_measurement_theta_max 30.034
_cell_measurement_theta_min 1.018
_cell_volume 8506.78(19)
_computing_cell_refinement 'Denzo (Nonius B.V., 1998)'
_computing_data_collection 'Collect (Nonius B.V., 1998)'
_computing_data_reduction 'Denzo (Nonius B.V., 1998)'
_computing_molecular_graphics 'PLATON 98 (Spek, 1998)'
_computing_publication_material 'SHELXL-2013 (Sheldrick, 2013)'
_computing_structure_refinement 'SHELXL-2013 (Sheldrick, 2013)'
_computing_structure_solution 'SHELXS-2013 (Sheldrick, 2013)'
_diffrn_ambient_temperature 173(2)
_diffrn_measured_fraction_theta_full 0.999
_diffrn_measured_fraction_theta_max 0.996
_diffrn_measurement_device_type KappaCCD
_diffrn_measurement_method 'phi and omega scans'
_diffrn_radiation_type MoK\a
_diffrn_radiation_wavelength 0.71073
_diffrn_reflns_av_R_equivalents 0.0752
_diffrn_reflns_av_unetI/netI 0.1039
_diffrn_reflns_Laue_measured_fraction_full 0.999
_diffrn_reflns_Laue_measured_fraction_max 0.996
_diffrn_reflns_limit_h_max 25
_diffrn_reflns_limit_h_min 0
_diffrn_reflns_limit_k_max 24
_diffrn_reflns_limit_k_min 0
_diffrn_reflns_limit_l_max 38
_diffrn_reflns_limit_l_min -40
_diffrn_reflns_number 25652
_diffrn_reflns_point_group_measured_fraction_full 0.999
_diffrn_reflns_point_group_measured_fraction_max 0.996
_diffrn_reflns_theta_full 25.242
_diffrn_reflns_theta_max 30.072
_diffrn_reflns_theta_min 1.187
_diffrn_source 'fine-focus sealed tube'
_exptl_absorpt_coefficient_mu 6.188
_exptl_absorpt_correction_T_max 1.3023
_exptl_absorpt_correction_T_min 0.8820
_exptl_absorpt_correction_type multi-scan
_exptl_absorpt_process_details refdelf_(Walker_&_Stuart,_1983)
_exptl_crystal_colour red
_exptl_crystal_density_diffrn 1.974
_exptl_crystal_description prism
_exptl_crystal_F_000 4872
_exptl_crystal_size_max 0.18
_exptl_crystal_size_mid 0.15
_exptl_crystal_size_min 0.10
_refine_diff_density_max 2.053
_refine_diff_density_min -2.183
_refine_diff_density_rms 0.317
_refine_ls_extinction_method none
_refine_ls_goodness_of_fit_ref 1.067
_refine_ls_hydrogen_treatment constr
_refine_ls_matrix_type full
_refine_ls_number_parameters 1098
_refine_ls_number_reflns 24886
_refine_ls_number_restraints 0
_refine_ls_restrained_S_all 1.067
_refine_ls_R_factor_all 0.1420
_refine_ls_R_factor_gt 0.0721
_refine_ls_shift/su_max 0.001
_refine_ls_shift/su_mean 0.000
_refine_ls_structure_factor_coef Fsqd
_refine_ls_weighting_details 'w=1/[\s^2^(Fo^2^)+(0.0835P)^2^+36.9120P] where P=(Fo^2^+2Fc^2^)/3'
_refine_ls_weighting_scheme calc
_refine_ls_wR_factor_gt 0.1583
_refine_ls_wR_factor_ref 0.1918
_reflns_Friedel_coverage 0.000
_reflns_number_gt 14954
_reflns_number_total 24886
_reflns_threshold_expression 'I > 2\s(I)'
_cod_data_source_file ja408752m_si_001.cif
_cod_data_source_block ST1558
_cod_database_code 4121510
_shelx_space_group_comment
;
The symmetry employed for this shelxl refinement is uniquely defined
by the following loop, which should always be used as a source of
symmetry information in preference to the above space-group names.
They are only intended as comments.
;
_shelxl_version_number 2013-4

loop_
_space_group_symop_operation_xyz
'x, y, z'
'-x, y+1/2, -z+1/2'
'-x, -y, -z'
'x, -y-1/2, z-1/2'

loop_
_atom_site_label
_atom_site_type_symbol
_atom_site_fract_x
_atom_site_fract_y
_atom_site_fract_z
_atom_site_U_iso_or_equiv
_atom_site_adp_type
_atom_site_occupancy
_atom_site_site_symmetry_order
_atom_site_calc_flag
_atom_site_refinement_flags_posn
_atom_site_refinement_flags_adp
C1 C 0.0145(7) 0.7049(6) 1.1223(4) 0.050(3) Uani 1 1 d . .
H1 H -0.0258 0.7028 1.1378 0.060 Uiso 1 1 calc R U
C2 C 0.0838(7) 0.7414(7) 1.1458(4) 0.059(3) Uani 1 1 d . .
H2 H 0.0929 0.7615 1.1777 0.071 Uiso 1 1 calc R U
C3 C 0.1386(7) 0.7472(7) 1.1212(5) 0.066(4) Uani 1 1 d . .
H3 H 0.1857 0.7738 1.1361 0.079 Uiso 1 1 calc R U
C4 C 0.1284(5) 0.7164(7) 1.0763(4) 0.052(3) Uani 1 1 d . .
H4 H 0.1677 0.7207 1.0601 0.063 Uiso 1 1 calc R U
C5 C 0.0583(6) 0.6785(6) 1.0547(4) 0.045(2) Uani 1 1 d . .
C6 C 0.1088(6) 0.6219(6) 0.9885(4) 0.050(3) Uani 1 1 d . .
H6A H 0.1143 0.5655 0.9871 0.076 Uiso 1 1 calc R U
H6B H 0.1577 0.6444 1.0085 0.076 Uiso 1 1 calc R U
H6C H 0.0966 0.6432 0.9555 0.076 Uiso 1 1 calc R U
C7 C -0.0408(6) 0.5705(5) 0.9516(4) 0.041(2) Uani 1 1 d . .
H7 H -0.0015 0.5605 0.9360 0.049 Uiso 1 1 calc R U
C8 C -0.1213(6) 0.5390(5) 0.9315(4) 0.041(2) Uani 1 1 d . .
C9 C -0.1361(7) 0.4901(6) 0.8904(4) 0.047(3) Uani 1 1 d . .
H9 H -0.0970 0.4790 0.8749 0.056 Uiso 1 1 calc R U
C10 C -0.2098(8) 0.4593(7) 0.8738(4) 0.057(3) Uani 1 1 d . .
H10 H -0.2228 0.4268 0.8459 0.069 Uiso 1 1 calc R U
C11 C -0.2643(7) 0.4753(6) 0.8973(4) 0.051(3) Uani 1 1 d . .
H11 H -0.3147 0.4526 0.8866 0.062 Uiso 1 1 calc R U
C12 C -0.2459(6) 0.5246(6) 0.9369(4) 0.040(2) Uani 1 1 d . .
C13 C -0.3057(6) 0.5430(6) 0.9617(4) 0.040(2) Uani 1 1 d . .
H13 H -0.3543 0.5168 0.9530 0.047 Uiso 1 1 calc R U
C14 C -0.4134(6) 0.5564(7) 1.0113(5) 0.061(3) Uani 1 1 d . .
H14A H -0.4513 0.5677 0.9799 0.091 Uiso 1 1 calc R U
H14B H -0.4380 0.5638 1.0374 0.091 Uiso 1 1 calc R U
H14C H -0.3956 0.5027 1.0116 0.091 Uiso 1 1 calc R U
C15 C -0.3368(6) 0.6705(5) 1.0501(4) 0.039(2) Uani 1 1 d . .
C16 C -0.3936(6) 0.6896(7) 1.0738(4) 0.050(3) Uani 1 1 d . .
H16 H -0.4398 0.6594 1.0677 0.060 Uiso 1 1 calc R U
C17 C -0.3186(6) 0.7882(6) 1.1130(4) 0.046(3) Uani 1 1 d . .
H17 H -0.3109 0.8303 1.1351 0.055 Uiso 1 1 calc R U
C18 C -0.2607(5) 0.7703(5) 1.0906(4) 0.037(2) Uani 1 1 d . .
C19 C -0.1667(7) 0.8617(6) 1.1428(4) 0.049(3) Uani 1 1 d . .
H19A H -0.1115 0.8512 1.1589 0.074 Uiso 1 1 calc R U
H19B H -0.1975 0.8500 1.1652 0.074 Uiso 1 1 calc R U
H19C H -0.1732 0.9164 1.1334 0.074 Uiso 1 1 calc R U
C20 C -0.0919(5) 0.8531(5) 1.0716(3) 0.034(2) Uani 1 1 d . .
H20 H -0.0764 0.8873 1.0986 0.041 Uiso 1 1 calc R U
C21 C -0.0471(5) 0.8506(5) 1.0366(3) 0.034(2) Uani 1 1 d . .
C22 C -0.0254(5) 0.8011(5) 0.9683(3) 0.037(2) Uani 1 1 d . .
H22 H -0.0402 0.7658 0.9419 0.044 Uiso 1 1 calc R U
C23 C 0.0557(5) 0.8980(5) 1.0074(3) 0.0326(19) Uani 1 1 d . .
C24 C 0.0133(5) 0.9000(5) 1.0419(3) 0.036(2) Uani 1 1 d . .
H24 H 0.0269 0.9354 1.0683 0.043 Uiso 1 1 calc R U
C25 C 0.1209(5) 0.9519(6) 1.0131(4) 0.038(2) Uani 1 1 d . .
H25 H 0.1353 0.9860 1.0401 0.045 Uiso 1 1 calc R U
C26 C 0.2353(6) 1.0615(6) 1.0251(3) 0.040(2) Uani 1 1 d . .
H26A H 0.1868 1.0863 1.0265 0.060 Uiso 1 1 calc R U
H26B H 0.2708 1.1007 1.0188 0.060 Uiso 1 1 calc R U
H26C H 0.2598 1.0359 1.0562 0.060 Uiso 1 1 calc R U
C27 C 0.2637(5) 0.9947(5) 0.9548(3) 0.035(2) Uani 1 1 d . .
C28 C 0.2867(5) 0.9319(5) 0.8904(4) 0.037(2) Uani 1 1 d . .
H28 H 0.2707 0.8939 0.8656 0.045 Uiso 1 1 calc R U
C29 C 0.3779(5) 1.0211(5) 0.9302(3) 0.0312(19) Uani 1 1 d . .
C30 C 0.3334(5) 1.0357(5) 0.9623(4) 0.035(2) Uani 1 1 d . .
H30 H 0.3500 1.0720 0.9880 0.042 Uiso 1 1 calc R U
C31 C 0.4816(7) 1.1120(7) 0.9741(4) 0.061(3) Uani 1 1 d . .
H31A H 0.4436 1.1242 0.9918 0.092 Uiso 1 1 calc R U
H31B H 0.4967 1.1598 0.9607 0.092 Uiso 1 1 calc R U
H31C H 0.5277 1.0881 0.9963 0.092 Uiso 1 1 calc R U
C32 C 0.5500(5) 1.0725(6) 0.9030(4) 0.039(2) Uani 1 1 d . .
H32 H 0.5696 1.1113 0.9268 0.047 Uiso 1 1 calc R U
C33 C 0.5938(6) 1.0519(5) 0.8697(4) 0.040(2) Uani 1 1 d . .
C34 C 0.6680(6) 1.0837(7) 0.8763(4) 0.054(3) Uani 1 1 d . .
H34 H 0.6881 1.1217 0.9005 0.065 Uiso 1 1 calc R U
C35 C 0.7113(7) 1.0575(7) 0.8460(5) 0.058(3) Uani 1 1 d . .
H35 H 0.7623 1.0772 0.8498 0.069 Uiso 1 1 calc R U
C36 C 0.6806(7) 1.0032(7) 0.8105(5) 0.058(3) Uani 1 1 d . .
H36 H 0.7091 0.9859 0.7892 0.070 Uiso 1 1 calc R U
C37 C 0.6065(7) 0.9744(6) 0.8068(4) 0.053(3) Uani 1 1 d . .
H37 H 0.5854 0.9360 0.7830 0.064 Uiso 1 1 calc R U
C38 C -0.1946(8) 0.4761(8) 1.1297(5) 0.062(3) Uani 1 1 d . .
C39 C 0.3423(8) 0.7033(10) 0.9849(7) 0.091(5) Uani 1 1 d . .
C40 C -0.0868(7) 1.0100(7) 0.8041(4) 0.056(3) Uani 1 1 d . .
C41 C 0.3084(8) 0.6881(9) 0.7707(6) 0.073(4) Uani 1 1 d . .
C42 C -0.2248(7) 0.7571(7) 0.8922(5) 0.063(3) Uani 1 1 d . .
C43 C -0.2414(9) 0.8008(10) 0.8460(6) 0.094(5) Uani 1 1 d . .
H43A H -0.2948 0.8210 0.8377 0.141 Uiso 1 1 calc R U
H43B H -0.2359 0.7664 0.8201 0.141 Uiso 1 1 calc R U
H43C H -0.2047 0.8439 0.8497 0.141 Uiso 1 1 calc R U
C44 C 0.4896(9) 0.4813(9) 0.8679(5) 0.070(4) Uani 1 1 d . .
C45 C 0.4474(15) 0.5207(12) 0.8259(8) 0.159(10) Uani 1 1 d . .
H45A H 0.4458 0.5760 0.8331 0.238 Uiso 1 1 calc R U
H45B H 0.3942 0.5003 0.8152 0.238 Uiso 1 1 calc R U
H45C H 0.4727 0.5134 0.8001 0.238 Uiso 1 1 calc R U
C46 C 0.1143(7) 0.9316(7) 0.7762(4) 0.054(3) Uani 1 1 d . .
C47 C 0.1075(8) 0.9461(9) 0.7251(5) 0.074(4) Uani 1 1 d . .
H47A H 0.1459 0.9850 0.7226 0.111 Uiso 1 1 calc R U
H47B H 0.0550 0.9651 0.7088 0.111 Uiso 1 1 calc R U
H47C H 0.1169 0.8979 0.7097 0.111 Uiso 1 1 calc R U
C48 C 0.0032(10) 0.6885(8) 0.8399(6) 0.082(5) Uani 1 1 d . .
C49 C -0.010(2) 0.6596(12) 0.7882(7) 0.206(17) Uani 1 1 d . .
H49A H 0.0305 0.6801 0.7749 0.310 Uiso 1 1 calc R U
H49B H -0.0614 0.6771 0.7681 0.310 Uiso 1 1 calc R U
H49C H -0.0085 0.6029 0.7882 0.310 Uiso 1 1 calc R U
C50 C 0.4527(11) 0.8342(11) 0.7079(7) 0.105(6) Uani 1 1 d . .
C51 C 0.4502(16) 0.7774(11) 0.6693(7) 0.148(10) Uani 1 1 d . .
H51A H 0.4693 0.8015 0.6440 0.221 Uiso 1 1 calc R U
H51B H 0.3965 0.7598 0.6552 0.221 Uiso 1 1 calc R U
H51C H 0.4833 0.7330 0.6831 0.221 Uiso 1 1 calc R U
C52 C 0.7350(18) 0.6510(12) 0.2196(8) 0.105(8) Uani 1 1 d . .
C53 C 0.8032(13) 0.6857(10) 0.2223(7) 0.106(7) Uani 1 1 d . .
H53A H 0.8423 0.6694 0.2521 0.158 Uiso 1 1 calc R U
H53B H 0.7966 0.7420 0.2228 0.158 Uiso 1 1 calc R U
H53C H 0.8204 0.6712 0.1940 0.158 Uiso 1 1 calc R U
C54 C 0.3572(9) 1.1258(8) 0.7235(5) 0.0652(8) Uani 1 1 d . .
C55 C 0.5435(8) 0.7226(7) 0.8972(5) 0.0611(8) Uani 1 1 d . .
N1 N 0.0020(5) 0.6716(5) 1.0772(3) 0.0418(19) Uani 1 1 d . .
N2 N 0.0448(5) 0.6408(5) 1.0101(3) 0.043(2) Uani 1 1 d . .
N3 N -0.0263(4) 0.6117(5) 0.9903(3) 0.0380(18) Uani 1 1 d . .
N4 N -0.1739(5) 0.5566(4) 0.9538(3) 0.0342(17) Uani 1 1 d . .
N5 N -0.2910(4) 0.5952(4) 0.9952(3) 0.0356(17) Uani 1 1 d . .
N6 N -0.3468(4) 0.6087(5) 1.0187(3) 0.043(2) Uani 1 1 d . .
N7 N -0.3839(5) 0.7477(5) 1.1039(3) 0.050(2) Uani 1 1 d . .
N8 N -0.2697(4) 0.7111(4) 1.0590(3) 0.0353(18) Uani 1 1 d . .
N9 N -0.1931(4) 0.8135(4) 1.0997(3) 0.0346(17) Uani 1 1 d . .
N10 N -0.1521(4) 0.8100(4) 1.0670(3) 0.0309(16) Uani 1 1 d . .
N11 N -0.0667(4) 0.7999(4) 0.9995(3) 0.0318(16) Uani 1 1 d . .
N12 N 0.0365(4) 0.8479(4) 0.9700(3) 0.0316(16) Uani 1 1 d . .
N13 N 0.1584(4) 0.9524(4) 0.9810(3) 0.0329(16) Uani 1 1 d . .
N14 N 0.2183(4) 1.0042(4) 0.9861(3) 0.0324(16) Uani 1 1 d . .
N15 N 0.2401(4) 0.9428(4) 0.9188(3) 0.0357(18) Uani 1 1 d . .
N16 N 0.3535(4) 0.9688(5) 0.8931(3) 0.0366(18) Uani 1 1 d . .
N17 N 0.4462(5) 1.0577(4) 0.9340(3) 0.0406(19) Uani 1 1 d . .
N18 N 0.4853(5) 1.0396(4) 0.9011(3) 0.0364(17) Uani 1 1 d . .
N19 N 0.5637(5) 0.9987(5) 0.8355(3) 0.043(2) Uani 1 1 d . .
N20 N -0.2122(7) 0.7252(6) 0.9279(4) 0.071(3) Uani 1 1 d . .
N21 N 0.5245(7) 0.4492(8) 0.9007(5) 0.087(4) Uani 1 1 d . .
N22 N 0.1204(6) 0.9229(7) 0.8156(4) 0.063(3) Uani 1 1 d . .
N23 N 0.0203(8) 0.7124(6) 0.8759(5) 0.082(4) Uani 1 1 d . .
N24 N 0.4574(9) 0.8777(10) 0.7378(6) 0.118(6) Uani 1 1 d . .
N25 N 0.6754(19) 0.6219(12) 0.2168(9) 0.176(11) Uani 1 1 d . .
O1 O -0.1370(5) 0.5365(5) 1.0665(3) 0.062(2) Uani 1 1 d . .
O2 O -0.1294(6) 0.6088(5) 1.1395(4) 0.087(3) Uani 1 1 d . .
O3 O -0.0478(5) 0.4940(5) 1.1413(3) 0.073(3) Uani 1 1 d . .
O4 O 0.2126(4) 0.7744(4) 0.9695(3) 0.0473(17) Uani 1 1 d . .
O5 O 0.2890(5) 0.7525(6) 1.0521(3) 0.083(3) Uani 1 1 d . .
O6 O 0.3307(5) 0.8460(5) 1.0026(4) 0.081(3) Uani 1 1 d . .
O7 O 0.1908(5) 0.7668(5) 0.8600(3) 0.068(2) Uani 1 1 d . .
H1O7 H 0.1596 0.7695 0.8306 0.050 Uiso 1 1 d . .
H2O7 H 0.2219 0.7292 0.8594 0.050 Uiso 1 1 d . .
O8 O 0.0185(4) 0.9755(4) 0.8827(2) 0.0450(16) Uani 1 1 d . .
O9 O -0.0595(5) 0.8713(4) 0.8374(3) 0.058(2) Uani 1 1 d . .
O10 O -0.1170(4) 0.9626(4) 0.8818(3) 0.0528(19) Uani 1 1 d . .
O11 O 0.1914(5) 0.7747(6) 0.7663(3) 0.073(3) Uani 1 1 d . .
O12 O 0.2756(6) 0.8038(7) 0.7149(3) 0.086(3) Uani 1 1 d . .
O13 O 0.3182(6) 0.8280(5) 0.8021(3) 0.070(2) Uani 1 1 d . .
O14 O 0.2937(9) 1.0058(6) 0.7446(4) 0.130(5) Uani 1 1 d . .
O15 O 0.2444(7) 1.1313(7) 0.7595(4) 0.104(4) Uani 1 1 d . .
O16 O 0.3686(7) 1.0801(6) 0.8093(4) 0.103(4) Uani 1 1 d . .
O17 O 0.4988(8) 0.8612(6) 0.9040(4) 0.104(2) Uani 1 1 d . .
O18 O 0.6096(8) 0.8336(6) 0.8750(5) 0.104(2) Uani 1 1 d . .
O19 O 0.6194(7) 0.8147(6) 0.9582(5) 0.104(2) Uani 1 1 d . .
F1 F -0.2649(5) 0.5054(5) 1.1104(4) 0.105(3) Uani 1 1 d . .
F2 F -0.1948(5) 0.4060(4) 1.1104(3) 0.086(2) Uani 1 1 d . .
F3 F -0.1869(6) 0.4671(7) 1.1761(3) 0.130(4) Uani 1 1 d . .
F4 F 0.3106(7) 0.6346(6) 0.9897(4) 0.129(4) Uani 1 1 d . .
F5 F 0.3408(6) 0.7098(10) 0.9394(4) 0.158(6) Uani 1 1 d . .
F6 F 0.4148(5) 0.7003(6) 1.0137(4) 0.116(3) Uani 1 1 d . .
F7 F -0.0418(5) 1.0040(6) 0.7762(3) 0.097(3) Uani 1 1 d . .
F8 F -0.0882(6) 1.0833(4) 0.8183(3) 0.109(3) Uani 1 1 d . .
F9 F -0.1589(4) 0.9949(5) 0.7777(3) 0.076(2) Uani 1 1 d . .
F10 F 0.2618(7) 0.6397(6) 0.7416(5) 0.135(4) Uani 1 1 d . .
F11 F 0.3128(6) 0.6633(5) 0.8167(4) 0.103(3) Uani 1 1 d . .
F12 F 0.3768(5) 0.6830(6) 0.7654(4) 0.111(3) Uani 1 1 d . .
F13 F 0.4225(11) 1.0872(9) 0.7279(7) 0.204(4) Uani 1 1 d . .
F14 F 0.3789(11) 1.1968(9) 0.7382(7) 0.204(4) Uani 1 1 d . .
F15 F 0.3106(11) 1.1269(9) 0.6780(7) 0.204(4) Uani 1 1 d . .
F16 F 0.5938(7) 0.6730(6) 0.9003(7) 0.189(4) Uani 1 1 d . .
F17 F 0.5076(7) 0.7003(7) 0.9330(7) 0.189(4) Uani 1 1 d . .
F18 F 0.4780(7) 0.7083(6) 0.8653(7) 0.189(4) Uani 1 1 d . .
S1 S -0.11781(17) 0.53501(16) 1.11929(10) 0.0474(6) Uani 1 1 d . .
S2 S 0.28875(15) 0.77725(16) 1.00470(11) 0.0480(6) Uani 1 1 d . .
S3 S -0.05902(14) 0.94747(15) 0.85732(10) 0.0409(6) Uani 1 1 d . .
S4 S 0.27009(18) 0.78493(17) 0.76205(11) 0.0528(7) Uani 1 1 d . .
S5 S 0.3106(2) 1.08148(19) 0.76366(12) 0.0652(8) Uani 1 1 d . .
S6 S 0.5685(2) 0.81810(18) 0.90892(13) 0.0611(8) Uani 1 1 d . .
Pb1 Pb -0.14993(2) 0.66322(2) 1.01826(2) 0.03349(10) Uani 1 1 d . .
Pb2 Pb 0.11916(2) 0.85663(2) 0.90376(2) 0.03267(10) Uani 1 1 d . .
Pb3 Pb 0.42775(2) 0.94120(2) 0.83038(2) 0.04254(11) Uani 1 1 d . .

loop_
_atom_site_aniso_label
_atom_site_aniso_U_11
_atom_site_aniso_U_22
_atom_site_aniso_U_33
_atom_site_aniso_U_23
_atom_site_aniso_U_13
_atom_site_aniso_U_12
C1 0.057(7) 0.052(6) 0.034(6) 0.007(5) 0.002(5) -0.003(5)
C2 0.059(8) 0.058(7) 0.046(7) 0.009(6) -0.008(6) -0.012(6)
C3 0.050(7) 0.056(7) 0.068(9) 0.000(6) -0.021(6) -0.010(6)
C4 0.016(4) 0.066(7) 0.065(8) 0.006(6) -0.004(5) -0.006(4)
C5 0.037(5) 0.043(6) 0.058(7) 0.002(5) 0.016(5) 0.003(4)
C6 0.036(6) 0.050(6) 0.068(8) -0.005(6) 0.019(5) -0.005(5)
C7 0.045(6) 0.039(5) 0.042(6) 0.003(5) 0.019(5) 0.002(4)
C8 0.053(6) 0.030(5) 0.040(6) 0.005(4) 0.010(5) 0.001(4)
C9 0.053(7) 0.043(6) 0.047(6) -0.008(5) 0.018(5) 0.003(5)
C10 0.072(8) 0.057(7) 0.040(6) -0.015(5) 0.012(6) -0.005(6)
C11 0.045(6) 0.056(7) 0.048(7) -0.004(5) 0.006(5) 0.003(5)
C12 0.043(6) 0.041(5) 0.032(5) 0.000(4) 0.004(4) -0.003(4)
C13 0.030(5) 0.045(6) 0.040(6) 0.003(5) 0.005(4) -0.003(4)
C14 0.041(6) 0.068(8) 0.081(9) -0.031(7) 0.028(6) -0.023(5)
C15 0.035(5) 0.040(5) 0.041(6) 0.003(4) 0.011(4) -0.006(4)
C16 0.038(6) 0.063(7) 0.053(7) 0.004(6) 0.019(5) 0.001(5)
C17 0.047(6) 0.041(6) 0.058(7) -0.003(5) 0.028(5) -0.006(4)
C18 0.035(5) 0.036(5) 0.044(6) 0.003(4) 0.018(4) 0.004(4)
C19 0.058(7) 0.049(6) 0.044(6) 0.000(5) 0.021(5) -0.017(5)
C20 0.040(5) 0.036(5) 0.029(5) -0.002(4) 0.015(4) -0.008(4)
C21 0.037(5) 0.031(5) 0.039(5) 0.003(4) 0.018(4) 0.001(4)
C22 0.036(5) 0.038(5) 0.035(5) -0.003(4) 0.007(4) -0.005(4)
C23 0.026(4) 0.040(5) 0.029(5) 0.005(4) 0.004(4) -0.004(4)
C24 0.039(5) 0.039(5) 0.031(5) 0.006(4) 0.013(4) 0.003(4)
C25 0.026(5) 0.047(6) 0.040(5) -0.008(4) 0.010(4) 0.000(4)
C26 0.039(5) 0.050(6) 0.034(5) -0.015(4) 0.014(4) -0.006(4)
C27 0.029(5) 0.038(5) 0.037(5) 0.003(4) 0.009(4) 0.003(4)
C28 0.036(5) 0.042(5) 0.034(5) 0.004(4) 0.010(4) -0.002(4)
C29 0.026(4) 0.035(5) 0.033(5) 0.002(4) 0.010(4) -0.001(3)
C30 0.032(5) 0.034(5) 0.040(5) 0.001(4) 0.013(4) -0.006(4)
C31 0.046(7) 0.079(8) 0.063(8) -0.029(7) 0.022(6) -0.025(6)
C32 0.030(5) 0.046(6) 0.046(6) -0.007(5) 0.016(4) -0.016(4)
C33 0.042(5) 0.038(5) 0.046(6) 0.005(4) 0.021(5) 0.000(4)
C34 0.039(6) 0.065(7) 0.067(8) -0.010(6) 0.030(6) -0.012(5)
C35 0.040(6) 0.068(8) 0.076(9) -0.002(7) 0.034(6) -0.002(5)
C36 0.050(7) 0.064(7) 0.074(9) -0.008(7) 0.038(6) -0.004(6)
C37 0.063(7) 0.049(6) 0.055(7) -0.010(5) 0.028(6) -0.002(5)
C38 0.066(9) 0.066(8) 0.058(8) 0.008(7) 0.024(7) -0.006(6)
C39 0.050(8) 0.080(11) 0.122(15) 0.005(10) -0.011(9) 0.027(7)
C40 0.039(6) 0.070(8) 0.056(7) 0.000(6) 0.010(5) 0.010(5)
C41 0.048(8) 0.087(10) 0.089(11) -0.027(9) 0.025(8) -0.002(7)
C42 0.053(7) 0.056(7) 0.068(9) 0.001(7) -0.003(6) -0.013(6)
C43 0.082(11) 0.107(12) 0.084(11) 0.030(10) 0.010(9) -0.022(9)
C44 0.077(10) 0.076(9) 0.051(8) -0.007(7) 0.007(7) 0.002(7)
C45 0.20(3) 0.099(15) 0.13(2) 0.000(14) -0.022(18) 0.031(16)
C46 0.045(6) 0.080(8) 0.040(6) 0.010(6) 0.015(5) 0.015(6)
C47 0.073(9) 0.107(11) 0.047(7) 0.004(7) 0.025(7) 0.001(8)
C48 0.108(13) 0.054(8) 0.065(10) -0.004(7) -0.005(9) 0.008(8)
C49 0.42(5) 0.108(17) 0.078(15) -0.016(12) 0.05(2) 0.07(2)
C50 0.113(14) 0.117(14) 0.100(14) -0.051(11) 0.057(12) -0.048(11)
C51 0.25(3) 0.109(15) 0.103(15) -0.041(12) 0.076(18) -0.064(17)
C52 0.18(3) 0.065(13) 0.073(12) 0.014(10) 0.037(16) 0.027(13)
C53 0.16(2) 0.071(10) 0.109(15) 0.015(10) 0.083(15) 0.022(12)
C54 0.079(2) 0.0599(18) 0.0562(19) 0.0032(15) 0.0179(17) 0.0134(16)
C55 0.071(2) 0.0501(16) 0.071(2) -0.0005(15) 0.0356(18) 0.0024(14)
N1 0.034(4) 0.045(5) 0.046(5) 0.006(4) 0.010(4) 0.003(3)
N2 0.031(4) 0.046(5) 0.054(5) 0.001(4) 0.017(4) -0.002(3)
N3 0.030(4) 0.045(5) 0.039(5) -0.001(4) 0.009(3) 0.004(3)
N4 0.040(4) 0.034(4) 0.029(4) 0.005(3) 0.011(3) 0.000(3)
N5 0.031(4) 0.038(4) 0.039(5) -0.005(4) 0.012(3) 0.000(3)
N6 0.027(4) 0.057(5) 0.050(5) -0.012(4) 0.018(4) -0.014(4)
N7 0.040(5) 0.060(6) 0.055(6) -0.017(5) 0.022(4) -0.001(4)
N8 0.032(4) 0.035(4) 0.044(5) 0.003(4) 0.020(4) -0.003(3)
N9 0.034(4) 0.039(4) 0.036(4) -0.007(3) 0.018(4) -0.006(3)
N10 0.030(4) 0.035(4) 0.029(4) 0.003(3) 0.009(3) 0.003(3)
N11 0.029(4) 0.031(4) 0.038(4) -0.001(3) 0.014(3) -0.002(3)
N12 0.031(4) 0.035(4) 0.032(4) -0.006(3) 0.013(3) -0.005(3)
N13 0.027(4) 0.040(4) 0.031(4) -0.002(3) 0.007(3) -0.003(3)
N14 0.031(4) 0.029(4) 0.039(4) -0.004(3) 0.012(3) -0.007(3)
N15 0.033(4) 0.035(4) 0.040(5) -0.008(3) 0.011(4) -0.011(3)
N16 0.026(4) 0.047(5) 0.041(5) -0.011(4) 0.015(3) -0.006(3)
N17 0.032(4) 0.042(5) 0.048(5) -0.007(4) 0.013(4) -0.011(3)
N18 0.040(4) 0.036(4) 0.034(4) -0.001(3) 0.012(4) -0.005(3)
N19 0.039(5) 0.043(5) 0.050(5) -0.008(4) 0.017(4) -0.006(4)
N20 0.079(8) 0.057(6) 0.058(7) 0.017(5) -0.011(6) -0.012(5)
N21 0.064(8) 0.112(10) 0.077(9) -0.005(8) 0.005(7) -0.035(7)
N22 0.046(6) 0.105(8) 0.043(6) 0.020(6) 0.018(5) 0.019(5)
N23 0.119(11) 0.050(7) 0.075(9) -0.004(6) 0.028(8) 0.006(6)
N24 0.091(11) 0.153(14) 0.128(13) -0.069(12) 0.061(10) -0.043(10)
N25 0.28(4) 0.094(15) 0.137(18) 0.019(13) 0.03(2) 0.006(17)
O1 0.073(6) 0.068(5) 0.044(5) 0.015(4) 0.014(4) -0.017(4)
O2 0.094(7) 0.062(6) 0.126(9) -0.042(6) 0.064(7) -0.020(5)
O3 0.055(5) 0.089(6) 0.065(6) 0.019(5) 0.000(4) -0.008(5)
O4 0.033(4) 0.047(4) 0.054(5) 0.002(3) 0.000(3) -0.006(3)
O5 0.055(6) 0.135(9) 0.057(6) 0.017(6) 0.012(4) -0.009(5)
O6 0.058(5) 0.066(6) 0.090(7) 0.017(5) -0.026(5) -0.024(4)
O7 0.073(6) 0.059(5) 0.075(6) -0.007(4) 0.026(5) 0.017(4)
O8 0.040(4) 0.053(4) 0.039(4) -0.004(3) 0.007(3) 0.001(3)
O9 0.062(5) 0.047(4) 0.057(5) -0.011(4) 0.005(4) 0.002(4)
O10 0.040(4) 0.071(5) 0.049(5) -0.009(4) 0.015(4) 0.002(4)
O11 0.054(5) 0.100(7) 0.069(6) -0.008(5) 0.025(5) 0.010(5)
O12 0.078(7) 0.137(9) 0.045(5) 0.012(6) 0.020(5) -0.008(6)
O13 0.090(7) 0.054(5) 0.064(6) -0.020(4) 0.020(5) -0.031(4)
O14 0.207(15) 0.060(6) 0.092(9) -0.024(6) -0.010(9) -0.012(7)
O15 0.083(8) 0.122(9) 0.106(9) 0.015(7) 0.023(7) 0.041(7)
O16 0.133(10) 0.089(7) 0.056(6) 0.003(5) -0.023(6) -0.004(7)
O17 0.123(6) 0.092(4) 0.109(5) 0.010(4) 0.051(5) 0.026(4)
O18 0.123(6) 0.092(4) 0.109(5) 0.010(4) 0.051(5) 0.026(4)
O19 0.123(6) 0.092(4) 0.109(5) 0.010(4) 0.051(5) 0.026(4)
F1 0.062(5) 0.110(7) 0.151(9) 0.020(6) 0.042(6) -0.002(5)
F2 0.097(6) 0.052(4) 0.107(7) -0.007(4) 0.025(5) -0.027(4)
F3 0.145(9) 0.192(11) 0.059(6) 0.004(6) 0.040(6) -0.090(8)
F4 0.125(9) 0.074(6) 0.156(10) -0.017(6) -0.009(8) 0.034(6)
F5 0.083(7) 0.309(18) 0.079(7) -0.039(9) 0.019(6) 0.060(9)
F6 0.052(5) 0.142(8) 0.135(9) 0.001(7) -0.006(5) 0.036(5)
F7 0.065(5) 0.162(8) 0.074(5) 0.051(6) 0.038(4) 0.036(5)
F8 0.148(9) 0.044(4) 0.107(7) 0.012(5) -0.009(6) 0.010(5)
F9 0.042(4) 0.118(6) 0.061(5) 0.022(4) 0.001(3) 0.014(4)
F10 0.132(9) 0.094(7) 0.180(12) -0.075(7) 0.043(8) -0.020(6)
F11 0.105(7) 0.081(6) 0.123(8) 0.031(6) 0.033(6) 0.023(5)
F12 0.076(6) 0.120(7) 0.145(9) 0.008(7) 0.044(6) 0.031(5)
F13 0.241(11) 0.147(7) 0.248(11) 0.069(7) 0.109(9) 0.042(7)
F14 0.241(11) 0.147(7) 0.248(11) 0.069(7) 0.109(9) 0.042(7)
F15 0.241(11) 0.147(7) 0.248(11) 0.069(7) 0.109(9) 0.042(7)
F16 0.105(5) 0.090(4) 0.318(12) -0.031(6) -0.026(6) 0.030(4)
F17 0.105(5) 0.090(4) 0.318(12) -0.031(6) -0.026(6) 0.030(4)
F18 0.105(5) 0.090(4) 0.318(12) -0.031(6) -0.026(6) 0.030(4)
S1 0.0501(16) 0.0469(15) 0.0457(16) -0.0032(12) 0.0146(13) -0.0082(12)
S2 0.0312(13) 0.0536(16) 0.0536(17) 0.0041(13) 0.0029(12) -0.0028(11)
S3 0.0344(12) 0.0462(14) 0.0409(14) -0.0042(11) 0.0090(11) 0.0014(10)
S4 0.0542(17) 0.0599(17) 0.0411(15) -0.0046(13) 0.0088(13) -0.0030(13)
S5 0.079(2) 0.0599(18) 0.0562(19) 0.0032(15) 0.0179(17) 0.0134(16)
S6 0.071(2) 0.0501(16) 0.071(2) -0.0005(15) 0.0356(18) 0.0024(14)
Pb1 0.02999(17) 0.03541(19) 0.0361(2) -0.00173(15) 0.01099(14) -0.00133(13)
Pb2 0.02916(17) 0.03703(19) 0.03260(19) -0.00355(15) 0.01004(14) -0.00391(13)
Pb3 0.0417(2) 0.0433(2) 0.0469(2) -0.00967(17) 0.01953(18) -0.00820(16)

loop_
_atom_type_symbol
_atom_type_description
_atom_type_scat_dispersion_real
_atom_type_scat_dispersion_imag
_atom_type_scat_source
C C 0.0033 0.0016 'International Tables Vol C Tables 4.2.6.8 and 6.1.1.4'
H H 0.0000 0.0000 'International Tables Vol C Tables 4.2.6.8 and 6.1.1.4'
N N 0.0061 0.0033 'International Tables Vol C Tables 4.2.6.8 and 6.1.1.4'
O O 0.0106 0.0060 'International Tables Vol C Tables 4.2.6.8 and 6.1.1.4'
F F 0.0171 0.0103 'International Tables Vol C Tables 4.2.6.8 and 6.1.1.4'
S S 0.1246 0.1234 'International Tables Vol C Tables 4.2.6.8 and 6.1.1.4'
Pb Pb -3.3944 10.1111 'International Tables Vol C Tables 4.2.6.8 and 6.1.1.4'

loop_
_geom_angle_atom_site_label_1
_geom_angle_atom_site_label_2
_geom_angle_atom_site_label_3
_geom_angle
N1 C1 C2 122.1(11)
N1 C1 H1 118.9
C2 C1 H1 118.9
C3 C2 C1 117.3(12)
C3 C2 H2 121.4
C1 C2 H2 121.4
C4 C3 C2 122.7(11)
C4 C3 H3 118.7
C2 C3 H3 118.7
C3 C4 C5 117.8(11)
C3 C4 H4 121.1
C5 C4 H4 121.1
N1 C5 C4 121.9(11)
N1 C5 N2 116.1(9)
C4 C5 N2 121.8(10)
N2 C6 H6A 109.5
N2 C6 H6B 109.5
H6A C6 H6B 109.5
N2 C6 H6C 109.5
H6A C6 H6C 109.5
H6B C6 H6C 109.5
N3 C7 C8 118.0(9)
N3 C7 H7 121.0
C8 C7 H7 121.0
N4 C8 C9 123.6(10)
N4 C8 C7 118.3(9)
C9 C8 C7 118.1(9)
C10 C9 C8 117.0(10)
C10 C9 H9 121.5
C8 C9 H9 121.5
C11 C10 C9 120.0(10)
C11 C10 H10 120.0
C9 C10 H10 120.0
C10 C11 C12 119.7(11)
C10 C11 H11 120.1
C12 C11 H11 120.1
N4 C12 C11 121.5(9)
N4 C12 C13 119.0(8)
C11 C12 C13 119.5(9)
N5 C13 C12 119.2(9)
N5 C13 H13 120.4
C12 C13 H13 120.4
N6 C14 H14A 109.5
N6 C14 H14B 109.5
H14A C14 H14B 109.5
N6 C14 H14C 109.5
H14A C14 H14C 109.5
H14B C14 H14C 109.5
N8 C15 N6 117.9(8)
N8 C15 C16 120.8(9)
N6 C15 C16 121.3(9)
N7 C16 C15 121.3(10)
N7 C16 H16 119.4
C15 C16 H16 119.4
N7 C17 C18 121.3(10)
N7 C17 H17 119.4
C18 C17 H17 119.4
N8 C18 N9 118.1(8)
N8 C18 C17 120.9(9)
N9 C18 C17 121.0(9)
N9 C19 H19A 109.5
N9 C19 H19B 109.5
H19A C19 H19B 109.5
N9 C19 H19C 109.5
H19A C19 H19C 109.5
H19B C19 H19C 109.5
N10 C20 C21 121.5(8)
N10 C20 H20 119.2
C21 C20 H20 119.2
N11 C21 C24 121.3(8)
N11 C21 C20 119.7(8)
C24 C21 C20 119.1(9)
N11 C22 N12 126.5(9)
N11 C22 H22 116.8
N12 C22 H22 116.8
N12 C23 C24 120.6(8)
N12 C23 C25 120.9(8)
C24 C23 C25 118.5(9)
C21 C24 C23 118.7(9)
C21 C24 H24 120.7
C23 C24 H24 120.7
N13 C25 C23 119.1(9)
N13 C25 H25 120.5
C23 C25 H25 120.5
N14 C26 H26A 109.5
N14 C26 H26B 109.5
H26A C26 H26B 109.5
N14 C26 H26C 109.5
H26A C26 H26C 109.5
H26B C26 H26C 109.5
N15 C27 N14 117.7(8)
N15 C27 C30 121.8(8)
N14 C27 C30 120.4(9)
N15 C28 N16 126.9(9)
N15 C28 H28 116.6
N16 C28 H28 116.6
N17 C29 N16 116.9(8)
N17 C29 C30 122.1(8)
N16 C29 C30 121.0(8)
C27 C30 C29 117.3(9)
C27 C30 H30 121.4
C29 C30 H30 121.4
N17 C31 H31A 109.5
N17 C31 H31B 109.5
H31A C31 H31B 109.5
N17 C31 H31C 109.5
H31A C31 H31C 109.5
H31B C31 H31C 109.5
N18 C32 C33 121.2(9)
N18 C32 H32 119.4
C33 C32 H32 119.4
N19 C33 C34 122.4(9)
N19 C33 C32 118.3(8)
C34 C33 C32 119.2(9)
C35 C34 C33 117.6(11)
C35 C34 H34 121.2
C33 C34 H34 121.2
C36 C35 C34 120.3(10)
C36 C35 H35 119.8
C34 C35 H35 119.8
C35 C36 C37 118.1(10)
C35 C36 H36 121.0
C37 C36 H36 121.0
N19 C37 C36 122.7(11)
N19 C37 H37 118.7
C36 C37 H37 118.7
F3 C38 F1 106.6(12)
F3 C38 F2 107.7(11)
F1 C38 F2 106.4(11)
F3 C38 S1 111.8(10)
F1 C38 S1 113.2(9)
F2 C38 S1 110.8(9)
F5 C39 F6 111.4(16)
F5 C39 F4 106.9(16)
F6 C39 F4 105.7(13)
F5 C39 S2 113.5(12)
F6 C39 S2 110.4(13)
F4 C39 S2 108.6(13)
F7 C40 F9 107.8(10)
F7 C40 F8 109.5(11)
F9 C40 F8 105.2(10)
F7 C40 S3 113.8(8)
F9 C40 S3 110.7(8)
F8 C40 S3 109.4(9)
F12 C41 F10 109.9(12)
F12 C41 F11 107.4(13)
F10 C41 F11 105.5(13)
F12 C41 S4 112.8(11)
F10 C41 S4 111.0(11)
F11 C41 S4 109.8(9)
N20 C42 C43 178.6(16)
C42 C43 H43A 109.5
C42 C43 H43B 109.5
H43A C43 H43B 109.5
C42 C43 H43C 109.5
H43A C43 H43C 109.5
H43B C43 H43C 109.5
N21 C44 C45 178(2)
C44 C45 H45A 109.5
C44 C45 H45B 109.5
H45A C45 H45B 109.5
C44 C45 H45C 109.5
H45A C45 H45C 109.5
H45B C45 H45C 109.5
N22 C46 C47 177.7(15)
C46 C47 H47A 109.5
C46 C47 H47B 109.5
H47A C47 H47B 109.5
C46 C47 H47C 109.5
H47A C47 H47C 109.5
H47B C47 H47C 109.5
N23 C48 C49 172(2)
C48 C49 H49A 109.5
C48 C49 H49B 109.5
H49A C49 H49B 109.5
C48 C49 H49C 109.5
H49A C49 H49C 109.5
H49B C49 H49C 109.5
N24 C50 C51 178(2)
C50 C51 H51A 109.5
C50 C51 H51B 109.5
H51A C51 H51B 109.5
C50 C51 H51C 109.5
H51A C51 H51C 109.5
H51B C51 H51C 109.5
N25 C52 C53 179(3)
C52 C53 H53A 109.5
C52 C53 H53B 109.5
H53A C53 H53B 109.5
C52 C53 H53C 109.5
H53A C53 H53C 109.5
H53B C53 H53C 109.5
F14 C54 F13 105.5(16)
F14 C54 F15 110.1(14)
F13 C54 F15 113.0(15)
F14 C54 S5 110.1(11)
F13 C54 S5 106.7(11)
F15 C54 S5 111.3(13)
F16 C55 F18 114.7(13)
F16 C55 F17 103.4(14)
F18 C55 F17 87.3(12)
F16 C55 S6 120.8(12)
F18 C55 S6 117.2(11)
F17 C55 S6 105.5(9)
C5 N1 C1 118.0(9)
C5 N1 Pb1 116.8(7)
C1 N1 Pb1 117.8(7)
N3 N2 C5 117.5(8)
N3 N2 C6 119.7(8)
C5 N2 C6 122.1(9)
C7 N3 N2 120.6(8)
C7 N3 Pb1 117.3(6)
N2 N3 Pb1 120.7(6)
C8 N4 C12 118.1(8)
C8 N4 Pb1 121.5(6)
C12 N4 Pb1 119.8(6)
C13 N5 N6 117.6(8)
C13 N5 Pb1 117.8(6)
N6 N5 Pb1 124.5(6)
N5 N6 C15 118.5(7)
N5 N6 C14 120.0(8)
C15 N6 C14 121.5(8)
C16 N7 C17 118.9(9)
C18 N8 C15 116.8(8)
C18 N8 Pb1 122.5(6)
C15 N8 Pb1 120.4(6)
N10 N9 C18 117.6(7)
N10 N9 C19 120.6(7)
C18 N9 C19 121.7(7)
C20 N10 N9 120.5(8)
C20 N10 Pb1 115.5(6)
N9 N10 Pb1 117.4(5)
C22 N11 C21 117.3(8)
C22 N11 Pb1 123.6(6)
C21 N11 Pb1 114.3(5)
C23 N12 C22 115.6(7)
C23 N12 Pb2 117.0(5)
C22 N12 Pb2 127.2(6)
C25 N13 N14 118.6(8)
C25 N13 Pb2 121.3(6)
N14 N13 Pb2 120.1(5)
N13 N14 C27 116.1(7)
N13 N14 C26 120.7(7)
C27 N14 C26 123.0(7)
C28 N15 C27 116.8(8)
C28 N15 Pb2 117.4(6)
C27 N15 Pb2 125.7(6)
C28 N16 C29 116.2(7)
C28 N16 Pb3 120.2(6)
C29 N16 Pb3 123.6(5)
C29 N17 N18 117.8(8)
C29 N17 C31 122.4(8)
N18 N17 C31 119.7(8)
C32 N18 N17 120.4(8)
C32 N18 Pb3 118.3(6)
N17 N18 Pb3 121.3(5)
C37 N19 C33 118.9(9)
C37 N19 Pb3 122.4(7)
C33 N19 Pb3 118.6(6)
C42 N20 Pb1 167.2(10)
C46 N22 Pb2 162.5(11)
S1 O1 Pb1 122.3(5)
S2 O4 Pb2 141.4(4)
Pb2 O7 H1O7 99.9
Pb2 O7 H2O7 152.4
H1O7 O7 H2O7 105.2
S3 O8 Pb2 110.0(4)
S4 O13 Pb3 146.0(5)
S5 O16 Pb3 111.6(6)
S6 O17 Pb3 125.7(7)
O3 S1 O2 118.2(6)
O3 S1 O1 112.8(6)
O2 S1 O1 112.7(6)
O3 S1 C38 105.2(6)
O2 S1 C38 103.2(6)
O1 S1 C38 102.6(6)
O6 S2 O5 115.8(6)
O6 S2 O4 113.9(5)
O5 S2 O4 113.7(5)
O6 S2 C39 104.3(8)
O5 S2 C39 103.5(8)
O4 S2 C39 103.8(6)
O10 S3 O9 116.1(5)
O10 S3 O8 114.5(4)
O9 S3 O8 113.7(5)
O10 S3 C40 103.8(5)
O9 S3 C40 103.9(5)
O8 S3 C40 102.5(5)
O12 S4 O13 117.1(6)
O12 S4 O11 115.9(6)
O13 S4 O11 111.7(5)
O12 S4 C41 102.6(7)
O13 S4 C41 104.7(6)
O11 S4 C41 102.4(6)
O14 S5 O16 111.1(7)
O14 S5 O15 116.0(9)
O16 S5 O15 117.0(7)
O14 S5 C54 103.7(8)
O16 S5 C54 104.5(8)
O15 S5 C54 102.5(7)
O18 S6 O17 116.6(7)
O18 S6 O19 112.1(8)
O17 S6 O19 114.0(7)
O18 S6 C55 101.9(7)
O17 S6 C55 108.1(7)
O19 S6 C55 102.1(7)
N4 Pb1 O1 75.3(2)
N4 Pb1 N5 63.6(2)
O1 Pb1 N5 72.2(3)
N4 Pb1 N3 62.1(2)
O1 Pb1 N3 85.6(3)
N5 Pb1 N3 124.9(2)
N4 Pb1 N20 69.9(3)
O1 Pb1 N20 142.8(3)
N5 Pb1 N20 80.6(3)
N3 Pb1 N20 89.7(3)
N4 Pb1 N1 114.4(2)
O1 Pb1 N1 78.1(3)
N5 Pb1 N1 149.7(2)
N3 Pb1 N1 57.0(2)
N20 Pb1 N1 128.6(3)
N4 Pb1 N8 121.1(2)
O1 Pb1 N8 89.4(2)
N5 Pb1 N8 57.5(2)
N3 Pb1 N8 173.1(2)
N20 Pb1 N8 97.1(3)
N1 Pb1 N8 117.3(2)
N4 Pb1 N10 162.8(2)
O1 Pb1 N10 119.8(2)
N5 Pb1 N10 111.1(2)
N3 Pb1 N10 123.7(2)
N20 Pb1 N10 93.3(3)
N1 Pb1 N10 78.8(2)
N8 Pb1 N10 55.4(2)
N4 Pb1 N11 116.0(2)
O1 Pb1 N11 144.7(2)
N5 Pb1 N11 143.0(2)
N3 Pb1 N11 73.1(2)
N20 Pb1 N11 66.4(3)
N1 Pb1 N11 66.8(2)
N8 Pb1 N11 108.9(2)
N10 Pb1 N11 57.3(2)
O7 Pb2 N15 85.3(3)
O7 Pb2 O4 73.3(3)
N15 Pb2 O4 81.7(2)
O7 Pb2 O8 138.7(2)
N15 Pb2 O8 94.3(2)
O4 Pb2 O8 147.6(2)
O7 Pb2 N13 136.6(3)
N15 Pb2 N13 59.6(2)
O4 Pb2 N13 76.8(2)
O8 Pb2 N13 73.6(2)
O7 Pb2 N12 139.2(2)
N15 Pb2 N12 121.0(2)
O4 Pb2 N12 80.0(2)
O8 Pb2 N12 74.7(2)
N13 Pb2 N12 61.7(2)
O7 Pb2 N22 70.6(3)
N15 Pb2 N22 71.9(3)
O4 Pb2 N22 136.4(3)
O8 Pb2 N22 70.0(2)
N13 Pb2 N22 115.3(3)
N12 Pb2 N22 143.5(3)
O17 Pb3 N16 75.8(3)
O17 Pb3 N19 85.5(4)
N16 Pb3 N19 123.6(2)
O17 Pb3 N18 73.5(3)
N16 Pb3 N18 60.3(2)
N19 Pb3 N18 63.4(2)
O17 Pb3 O16 139.7(3)
N16 Pb3 O16 74.7(3)
N19 Pb3 O16 88.5(3)
N18 Pb3 O16 68.3(3)
O17 Pb3 O13 90.3(4)
N16 Pb3 O13 82.5(3)
N19 Pb3 O13 151.1(3)
N18 Pb3 O13 141.9(2)
O16 Pb3 O13 112.3(3)

loop_
_geom_bond_atom_site_label_1
_geom_bond_atom_site_label_2
_geom_bond_distance
C1 N1 1.375(13)
C1 C2 1.384(15)
C1 H1 0.9500
C2 C3 1.364(18)
C2 H2 0.9500
C3 C4 1.357(17)
C3 H3 0.9500
C4 C5 1.395(14)
C4 H4 0.9500
C5 N1 1.349(13)
C5 N2 1.395(14)
C6 N2 1.486(12)
C6 H6A 0.9800
C6 H6B 0.9800
C6 H6C 0.9800
C7 N3 1.283(12)
C7 C8 1.494(14)
C7 H7 0.9500
C8 N4 1.316(12)
C8 C9 1.415(14)
C9 C10 1.376(16)
C9 H9 0.9500
C10 C11 1.364(15)
C10 H10 0.9500
C11 C12 1.383(14)
C11 H11 0.9500
C12 N4 1.358(12)
C12 C13 1.477(14)
C13 N5 1.290(12)
C13 H13 0.9500
C14 N6 1.463(12)
C14 H14A 0.9800
C14 H14B 0.9800
C14 H14C 0.9800
C15 N8 1.351(11)
C15 N6 1.377(13)
C15 C16 1.413(13)
C16 N7 1.302(14)
C16 H16 0.9500
C17 N7 1.323(13)
C17 C18 1.403(13)
C17 H17 0.9500
C18 N8 1.345(12)
C18 N9 1.381(12)
C19 N9 1.454(13)
C19 H19A 0.9800
C19 H19B 0.9800
C19 H19C 0.9800
C20 N10 1.285(11)
C20 C21 1.454(12)
C20 H20 0.9500
C21 N11 1.347(12)
C21 C24 1.352(13)
C22 N11 1.314(11)
C22 N12 1.361(11)
C22 H22 0.9500
C23 N12 1.343(11)
C23 C24 1.408(12)
C23 C25 1.466(12)
C24 H24 0.9500
C25 N13 1.284(11)
C25 H25 0.9500
C26 N14 1.460(11)
C26 H26A 0.9800
C26 H26B 0.9800
C26 H26C 0.9800
C27 N15 1.342(12)
C27 N14 1.382(11)
C27 C30 1.397(12)
C28 N15 1.335(12)
C28 N16 1.338(11)
C28 H28 0.9500
C29 N17 1.354(11)
C29 N16 1.369(11)
C29 C30 1.400(12)
C30 H30 0.9500
C31 N17 1.480(13)
C31 H31A 0.9800
C31 H31B 0.9800
C31 H31C 0.9800
C32 N18 1.276(11)
C32 C33 1.442(13)
C32 H32 0.9500
C33 N19 1.341(13)
C33 C34 1.400(14)
C34 C35 1.396(14)
C34 H34 0.9500
C35 C36 1.378(16)
C35 H35 0.9500
C36 C37 1.392(15)
C36 H36 0.9500
C37 N19 1.341(12)
C37 H37 0.9500
C38 F3 1.307(14)
C38 F1 1.323(15)
C38 F2 1.333(15)
C38 S1 1.803(13)
C39 F5 1.30(2)
C39 F6 1.326(16)
C39 F4 1.339(19)
C39 S2 1.785(16)
C40 F7 1.292(13)
C40 F9 1.323(13)
C40 F8 1.333(14)
C40 S3 1.819(13)
C41 F12 1.278(14)
C41 F10 1.303(16)
C41 F11 1.369(17)
C41 S4 1.799(15)
C42 N20 1.128(15)
C42 C43 1.480(19)
C43 H43A 0.9800
C43 H43B 0.9800
C43 H43C 0.9800
C44 N21 1.117(17)
C44 C45 1.40(2)
C45 H45A 0.9800
C45 H45B 0.9800
C45 H45C 0.9800
C46 N22 1.117(13)
C46 C47 1.456(16)
C47 H47A 0.9800
C47 H47B 0.9800
C47 H47C 0.9800
C48 N23 1.072(17)
C48 C49 1.52(2)
C49 H49A 0.9800
C49 H49B 0.9800
C49 H49C 0.9800
C50 N24 1.126(18)
C50 C51 1.47(2)
C51 H51A 0.9800
C51 H51B 0.9800
C51 H51C 0.9800
C52 N25 1.16(3)
C52 C53 1.34(3)
C53 H53A 0.9800
C53 H53B 0.9800
C53 H53C 0.9800
C54 F14 1.32(2)
C54 F13 1.320(19)
C54 F15 1.33(2)
C54 S5 1.776(14)
C55 F16 1.227(16)
C55 F18 1.289(18)
C55 F17 1.41(2)
C55 S6 1.717(13)
N1 Pb1 2.767(8)
N2 N3 1.335(11)
N3 Pb1 2.709(7)
N4 Pb1 2.559(8)
N5 N6 1.374(10)
N5 Pb1 2.692(7)
N8 Pb1 2.842(7)
N9 N10 1.347(9)
N10 Pb1 2.901(7)
N11 Pb1 2.923(7)
N12 Pb2 2.726(7)
N13 N14 1.372(10)
N13 Pb2 2.694(7)
N15 Pb2 2.561(7)
N16 Pb3 2.568(7)
N17 N18 1.363(11)
N18 Pb3 2.622(8)
N19 Pb3 2.594(8)
N20 Pb1 2.732(11)
N22 Pb2 2.782(10)
O1 S1 1.456(8)
O1 Pb1 2.565(8)
O2 S1 1.439(9)
O3 S1 1.422(9)
O4 S2 1.448(7)
O4 Pb2 2.565(7)
O5 S2 1.424(9)
O6 S2 1.416(8)
O7 Pb2 2.559(8)
O7 H1O7 0.8693
O7 H2O7 0.8591
O8 S3 1.454(7)
O8 Pb2 2.685(7)
O9 S3 1.434(8)
O10 S3 1.433(7)
O11 S4 1.458(9)
O12 S4 1.422(9)
O13 S4 1.432(8)
O13 Pb3 2.725(8)
O14 S5 1.416(10)
O15 S5 1.442(10)
O16 S5 1.421(10)
O16 Pb3 2.623(11)
O17 S6 1.425(12)
O17 Pb3 2.541(12)
O18 S6 1.404(12)
O19 S6 1.450(13)

loop_
_geom_torsion_atom_site_label_1
_geom_torsion_atom_site_label_2
_geom_torsion_atom_site_label_3
_geom_torsion_atom_site_label_4
_geom_torsion
N1 C1 C2 C3 3.7(17)
C1 C2 C3 C4 -2.5(18)
C2 C3 C4 C5 0.9(18)
C3 C4 C5 N1 -0.2(16)
C3 C4 C5 N2 -175.8(10)
N3 C7 C8 N4 1.8(13)
N3 C7 C8 C9 -176.5(9)
N4 C8 C9 C10 -0.7(16)
C7 C8 C9 C10 177.4(10)
C8 C9 C10 C11 -1.1(17)
C9 C10 C11 C12 2.2(18)
C10 C11 C12 N4 -1.4(16)
C10 C11 C12 C13 178.7(10)
N4 C12 C13 N5 7.4(14)
C11 C12 C13 N5 -172.7(9)
N8 C15 C16 N7 1.7(16)
N6 C15 C16 N7 179.4(10)
N7 C17 C18 N8 0.0(16)
N7 C17 C18 N9 179.1(10)
N10 C20 C21 N11 -2.8(14)
N10 C20 C21 C24 176.6(9)
N11 C21 C24 C23 0.4(14)
C20 C21 C24 C23 -179.1(8)
N12 C23 C24 C21 -0.1(14)
C25 C23 C24 C21 179.7(8)
N12 C23 C25 N13 2.1(14)
C24 C23 C25 N13 -177.7(9)
N15 C27 C30 C29 0.6(14)
N14 C27 C30 C29 177.7(8)
N17 C29 C30 C27 179.8(9)
N16 C29 C30 C27 0.1(13)
N18 C32 C33 N19 2.0(15)
N18 C32 C33 C34 -173.5(10)
N19 C33 C34 C35 -0.6(17)
C32 C33 C34 C35 174.7(10)
C33 C34 C35 C36 1.1(18)
C34 C35 C36 C37 -1.5(19)
C35 C36 C37 N19 1.6(19)
C4 C5 N1 C1 1.3(15)
N2 C5 N1 C1 177.1(9)
C4 C5 N1 Pb1 150.7(8)
N2 C5 N1 Pb1 -33.5(11)
C2 C1 N1 C5 -3.1(15)
C2 C1 N1 Pb1 -152.2(9)
N1 C5 N2 N3 9.7(13)
C4 C5 N2 N3 -174.5(9)
N1 C5 N2 C6 -160.6(9)
C4 C5 N2 C6 15.2(15)
C8 C7 N3 N2 179.5(8)
C8 C7 N3 Pb1 -14.0(11)
C5 N2 N3 C7 -173.9(9)
C6 N2 N3 C7 -3.3(14)
C5 N2 N3 Pb1 20.0(11)
C6 N2 N3 Pb1 -169.5(7)
C9 C8 N4 C12 1.5(14)
C7 C8 N4 C12 -176.7(8)
C9 C8 N4 Pb1 -169.2(7)
C7 C8 N4 Pb1 12.6(11)
C11 C12 N4 C8 -0.4(14)
C13 C12 N4 C8 179.5(8)
C11 C12 N4 Pb1 170.5(8)
C13 C12 N4 Pb1 -9.7(11)
C12 C13 N5 N6 -177.5(8)
C12 C13 N5 Pb1 -1.5(11)
C13 N5 N6 C15 -171.9(9)
Pb1 N5 N6 C15 12.4(12)
C13 N5 N6 C14 10.1(14)
Pb1 N5 N6 C14 -165.6(8)
N8 C15 N6 N5 -5.0(14)
C16 C15 N6 N5 177.2(9)
N8 C15 N6 C14 173.0(10)
C16 C15 N6 C14 -4.8(16)
C15 C16 N7 C17 -1.5(17)
C18 C17 N7 C16 0.7(17)
N9 C18 N8 C15 -179.0(9)
C17 C18 N8 C15 0.1(14)
N9 C18 N8 Pb1 6.2(12)
C17 C18 N8 Pb1 -174.7(7)
N6 C15 N8 C18 -178.7(9)
C16 C15 N8 C18 -0.9(14)
N6 C15 N8 Pb1 -3.8(12)
C16 C15 N8 Pb1 174.0(7)
N8 C18 N9 N10 19.6(13)
C17 C18 N9 N10 -159.6(9)
N8 C18 N9 C19 -160.7(9)
C17 C18 N9 C19 20.1(14)
C21 C20 N10 N9 -179.6(8)
C21 C20 N10 Pb1 29.5(11)
C18 N9 N10 C20 174.9(8)
C19 N9 N10 C20 -4.7(13)
C18 N9 N10 Pb1 -34.7(10)
C19 N9 N10 Pb1 145.6(7)
N12 C22 N11 C21 1.1(14)
N12 C22 N11 Pb1 -153.0(7)
C24 C21 N11 C22 -0.8(13)
C20 C21 N11 C22 178.6(8)
C24 C21 N11 Pb1 155.6(7)
C20 C21 N11 Pb1 -25.0(10)
C24 C23 N12 C22 0.3(13)
C25 C23 N12 C22 -179.5(8)
C24 C23 N12 Pb2 176.8(6)
C25 C23 N12 Pb2 -3.0(11)
N11 C22 N12 C23 -0.8(14)
N11 C22 N12 Pb2 -176.9(7)
C23 C25 N13 N14 178.7(8)
C23 C25 N13 Pb2 0.1(12)
C25 N13 N14 C27 170.9(8)
Pb2 N13 N14 C27 -10.5(10)
C25 N13 N14 C26 -4.6(13)
Pb2 N13 N14 C26 174.0(6)
N15 C27 N14 N13 8.0(12)
C30 C27 N14 N13 -169.3(8)
N15 C27 N14 C26 -176.7(9)
C30 C27 N14 C26 6.1(14)
N16 C28 N15 C27 -2.0(14)
N16 C28 N15 Pb2 -177.8(8)
N14 C27 N15 C28 -176.9(8)
C30 C27 N15 C28 0.3(13)
N14 C27 N15 Pb2 -1.5(12)
C30 C27 N15 Pb2 175.7(7)
N15 C28 N16 C29 2.6(14)
N15 C28 N16 Pb3 -176.6(7)
N17 C29 N16 C28 178.7(8)
C30 C29 N16 C28 -1.5(13)
N17 C29 N16 Pb3 -2.1(11)
C30 C29 N16 Pb3 177.6(6)
N16 C29 N17 N18 -0.3(12)
C30 C29 N17 N18 179.9(8)
N16 C29 N17 C31 -176.2(10)
C30 C29 N17 C31 4.1(15)
C33 C32 N18 N17 177.5(9)
C33 C32 N18 Pb3 -5.0(13)
C29 N17 N18 C32 179.9(9)
C31 N17 N18 C32 -4.1(14)
C29 N17 N18 Pb3 2.5(11)
C31 N17 N18 Pb3 178.5(8)
C36 C37 N19 C33 -1.1(17)
C36 C37 N19 Pb3 -177.8(9)
C34 C33 N19 C37 0.7(16)
C32 C33 N19 C37 -174.7(10)
C34 C33 N19 Pb3 177.5(8)
C32 C33 N19 Pb3 2.1(12)
Pb1 O1 S1 O3 -120.2(6)
Pb1 O1 S1 O2 16.9(7)
Pb1 O1 S1 C38 127.2(6)
F3 C38 S1 O3 61.0(12)
F1 C38 S1 O3 -178.5(10)
F2 C38 S1 O3 -59.1(11)
F3 C38 S1 O2 -63.5(12)
F1 C38 S1 O2 57.0(12)
F2 C38 S1 O2 176.4(10)
F3 C38 S1 O1 179.2(11)
F1 C38 S1 O1 -60.3(11)
F2 C38 S1 O1 59.1(10)
Pb2 O4 S2 O6 -4.0(10)
Pb2 O4 S2 O5 131.6(8)
Pb2 O4 S2 C39 -116.7(9)
F5 C39 S2 O6 -66.5(14)
F6 C39 S2 O6 59.3(15)
F4 C39 S2 O6 174.7(11)
F5 C39 S2 O5 171.9(13)
F6 C39 S2 O5 -62.2(15)
F4 C39 S2 O5 53.2(13)
F5 C39 S2 O4 53.0(15)
F6 C39 S2 O4 178.8(12)
F4 C39 S2 O4 -65.8(13)
Pb2 O8 S3 O10 119.5(4)
Pb2 O8 S3 O9 -17.3(6)
Pb2 O8 S3 C40 -128.8(4)
F7 C40 S3 O10 -178.9(9)
F9 C40 S3 O10 -57.3(9)
F8 C40 S3 O10 58.3(9)
F7 C40 S3 O9 -57.0(11)
F9 C40 S3 O9 64.6(9)
F8 C40 S3 O9 -179.8(8)
F7 C40 S3 O8 61.6(10)
F9 C40 S3 O8 -176.8(8)
F8 C40 S3 O8 -61.2(9)
Pb3 O13 S4 O12 -0.9(13)
Pb3 O13 S4 O11 -137.9(9)
Pb3 O13 S4 C41 111.9(10)
F12 C41 S4 O12 55.5(13)
F10 C41 S4 O12 -68.4(12)
F11 C41 S4 O12 175.3(9)
F12 C41 S4 O13 -67.3(13)
F10 C41 S4 O13 168.8(11)
F11 C41 S4 O13 52.5(11)
F12 C41 S4 O11 175.9(11)
F10 C41 S4 O11 52.1(12)
F11 C41 S4 O11 -64.2(10)
Pb3 O16 S5 O14 7.1(11)
Pb3 O16 S5 O15 143.5(7)
Pb3 O16 S5 C54 -104.1(7)
F14 C54 S5 O14 -177.8(13)
F13 C54 S5 O14 -63.8(14)
F15 C54 S5 O14 59.8(13)
F14 C54 S5 O16 -61.3(14)
F13 C54 S5 O16 52.7(14)
F15 C54 S5 O16 176.3(12)
F14 C54 S5 O15 61.1(14)
F13 C54 S5 O15 175.1(13)
F15 C54 S5 O15 -61.3(13)
Pb3 O17 S6 O18 13.8(12)
Pb3 O17 S6 O19 147.0(8)
Pb3 O17 S6 C55 -100.2(9)
F16 C55 S6 O18 58.5(16)
F18 C55 S6 O18 -90.1(14)
F17 C55 S6 O18 174.9(10)
F16 C55 S6 O17 -178.1(15)
F18 C55 S6 O17 33.4(15)
F17 C55 S6 O17 -61.7(12)
F16 C55 S6 O19 -57.6(16)
F18 C55 S6 O19 153.9(13)
F17 C55 S6 O19 58.9(11)
